data_1001150
loop_
_publ_author_name
'Chevalier, R'
'Gasperin, M'

_publ_section_title 'Structure cristalline de U V O~5~'
_journal_coden_ASTM BUFCAE
_journal_name_full
;
Bulletin de la Societe Francaise de Mineralogie et de Cristallographie
(72,1949-100,1977)
;
_journal_page_first 18
_journal_page_last 22
_journal_volume 93
_journal_year 1970
_chemical_formula_structural 'U V O5'
_chemical_formula_sum 'O5 U V'
_chemical_name_systematic 'Uranium(V) vanadium oxide'
_space_group_IT_number 57
_symmetry_cell_setting orthorhombic
_symmetry_Int_Tables_number 57
_symmetry_space_group_name_Hall '-P 2a 2ab'
_symmetry_space_group_name_H-M 'P b m a'
_cell_angle_alpha 90
_cell_angle_beta 90
_cell_angle_gamma 90
_cell_formula_units_Z 4
_cell_length_a 12.31
_cell_length_b 7.19
_cell_length_c 4.115
_cell_volume 364.2
_refine_ls_R_factor_all 0.1
_cod_database_code 1001150

loop_
_symmetry_equiv_pos_as_xyz
x,y,z
-x,1/2+y,-z
1/2-x,-y,z
1/2+x,1/2-y,-z
-x,-y,-z
x,1/2-y,z
1/2+x,y,-z
1/2-x,1/2+y,z

loop_
_atom_site_label
_atom_site_type_symbol
_atom_site_symmetry_multiplicity
_atom_site_Wyckoff_symbol
_atom_site_fract_x
_atom_site_fract_y
_atom_site_fract_z
_atom_site_occupancy
_atom_site_attached_hydrogens
_atom_site_calc_flag
U1 U5+ 4 d 0.0273 0.25 0.0137 1. 0 d
V1 V5+ 4 c 0.75 0. 0.1134 1. 0 d
O1 O2- 4 d 0.029 0.25 0.511 1. 0 d
O2 O2- 4 c 0.25 0. 0.513 1. 0 d
O3 O2- 4 d 0.717 0.25 0.026 1. 0 d
O4 O2- 8 e 0.599 0.538 0.008 1. 0 d

loop_
_atom_type_symbol
_atom_type_oxidation_number
U5+ 5.000
V5+ 5.000
O2- -2.000
